data_2104238
loop_
_publ_author_name
'Siegler, Maxime A.'
'Parkin, Sean'
'Selegue, John P.'
'Brock, Carolyn Pratt'

_publ_section_title
;
 The elusive [Ni(H~2~O)~2~(15-crown-5)]^2+^ cation and related
 co-crystals of nickel(II) hydrates and 15-crown-5
;
_journal_issue 6
_journal_name_full 'Acta Crystallographica Section B'
_journal_page_first 725
_journal_page_last 737
_journal_paper_doi 10.1107/S0108768108034058
_journal_volume 64
_journal_year 2008
_chemical_formula_moiety 'C10 H20 O5, H8 N2 Ni O10, C10 H20 O5, H8 N2 Ni O10'
_chemical_formula_sum 'C20 H56 N4 Ni2 O30'
_chemical_formula_weight 950.11
_chemical_name_common
;
cis-tetraaquadinitratonickel(II) (15-crown-5)
trans-tetraaquadinitratonickel(II) (15-crown-5)
;
_chemical_name_systematic
;
 ?
;
_space_group_IT_number 61
_symmetry_cell_setting orthorhombic
_symmetry_space_group_name_Hall '-P 2ac 2ab'
_symmetry_space_group_name_H-M 'P b c a'
_atom_sites_solution_hydrogens geom
_atom_sites_solution_primary direct
_atom_sites_solution_secondary difmap
_audit_creation_method SHELXL-97
_cell_angle_alpha 90.00
_cell_angle_beta 90.00
_cell_angle_gamma 90.00
_cell_formula_units_Z 8
_cell_length_a 15.3520(10)
_cell_length_b 16.2780(10)
_cell_length_c 30.716(2)
_cell_measurement_reflns_used 9379
_cell_measurement_temperature 90.0(2)
_cell_measurement_theta_max 27.48
_cell_measurement_theta_min 1.0
_cell_volume 7675.9(8)
_computing_cell_refinement 'DENZO-SMN (Otwinowski & Minor, 2006)'
_computing_data_collection 'COLLECT (Nonius, 1999)'
_computing_data_reduction 'DENZO-SMN (Otwinowski & Minor, 2006)'
_computing_molecular_graphics 'XP in SHELXTL (Mercury (Macrae et al., 2008)'
_computing_publication_material 'SHELX-97 and local procedures'
_computing_structure_refinement 'SHELXL-97 (Sheldrick, 2008)'
_computing_structure_solution 'SHELXS-97 (Sheldrick, 2008)'
_diffrn_ambient_temperature 90.0(2)
_diffrn_detector_area_resol_mean 18
_diffrn_measured_fraction_theta_full 0.999
_diffrn_measured_fraction_theta_max 0.999
_diffrn_measurement_device_type 'Nonius KappaCCD diffractometer'
_diffrn_measurement_method '\w scans at fixed \c = 55\%'
_diffrn_radiation_monochromator graphite
_diffrn_radiation_source 'fine-focus sealed tube'
_diffrn_radiation_type MoK\a
_diffrn_radiation_wavelength 0.71073
_diffrn_reflns_av_R_equivalents 0.0437
_diffrn_reflns_av_sigmaI/netI 0.0598
_diffrn_reflns_limit_h_max 19
_diffrn_reflns_limit_h_min -19
_diffrn_reflns_limit_k_max 21
_diffrn_reflns_limit_k_min -21
_diffrn_reflns_limit_l_max 39
_diffrn_reflns_limit_l_min -39
_diffrn_reflns_number 16396
_diffrn_reflns_theta_full 27.47
_diffrn_reflns_theta_max 27.47
_diffrn_reflns_theta_min 1.33
_diffrn_standards_decay_% <2
_diffrn_standards_number 0
_exptl_absorpt_coefficient_mu 1.090
_exptl_absorpt_correction_T_max 0.9475
_exptl_absorpt_correction_T_min 0.6118
_exptl_absorpt_correction_type multi-scan
_exptl_absorpt_process_details 'Scalepack (Otwinowski & Minor, 2006)'
_exptl_crystal_colour 'pale green'
_exptl_crystal_density_diffrn 1.644
_exptl_crystal_density_method 'not measured'
_exptl_crystal_description plate
_exptl_crystal_F_000 4000
_exptl_crystal_size_max 0.50
_exptl_crystal_size_mid 0.40
_exptl_crystal_size_min 0.05
_refine_diff_density_max 0.330
_refine_diff_density_min -0.488
_refine_ls_extinction_method none
_refine_ls_goodness_of_fit_ref 1.018
_refine_ls_hydrogen_treatment mixed
_refine_ls_matrix_type full
_refine_ls_number_parameters 553
_refine_ls_number_reflns 8782
_refine_ls_number_restraints 24
_refine_ls_restrained_S_all 1.017
_refine_ls_R_factor_all 0.0725
_refine_ls_R_factor_gt 0.0362
_refine_ls_shift/su_max 0.001
_refine_ls_shift/su_mean 0.000
_refine_ls_structure_factor_coef Fsqd
_refine_ls_weighting_details 'calc w=1/[\s^2^(Fo^2^)+(0.0319P)^2^+1.9050P] where P=(Fo^2^+2Fc^2^)/3'
_refine_ls_weighting_scheme calc
_refine_ls_wR_factor_gt 0.0689
_refine_ls_wR_factor_ref 0.0786
_reflns_number_gt 6081
_reflns_number_total 8782
_reflns_threshold_expression >2\s(I)
_cod_data_source_file bs5068.cif
_cod_data_source_block 4
_cod_original_sg_symbol_H-M 'P bca'
_cod_database_code 2104238
_cod_database_fobs_code 2104238

loop_
_symmetry_equiv_pos_as_xyz
'x, y, z'
'-x+1/2, -y, z+1/2'
'x+1/2, -y+1/2, -z'
'-x, y+1/2, -z+1/2'
'-x, -y, -z'
'x-1/2, y, -z-1/2'
'-x-1/2, y-1/2, z'
'x, -y-1/2, z-1/2'

loop_
_atom_site_type_symbol
_atom_site_label
_atom_site_fract_x
_atom_site_fract_y
_atom_site_fract_z
_atom_site_U_iso_or_equiv
_atom_site_adp_type
_atom_site_calc_flag
_atom_site_refinement_flags
_atom_site_occupancy
C C1_1 0.14539(15) 0.16617(14) 0.06705(7) 0.0195(6) Uani d . 1
H H1A_1 0.0817 0.1754 0.0665 0.023 Uiso calc R 1
H H1B_1 0.1622 0.1493 0.0969 0.023 Uiso calc R 1
C C2_1 0.16971(15) 0.10065(15) 0.03516(8) 0.0203(6) Uani d . 1
H H2A_1 0.1339 0.0509 0.0401 0.024 Uiso calc R 1
H H2B_1 0.1594 0.1201 0.0051 0.024 Uiso calc R 1
C C3_1 0.29823(14) 0.04043(14) 0.00473(7) 0.0151(5) Uani d . 1
H H3A_1 0.2798 0.0671 -0.0227 0.018 Uiso calc R 1
H H3B_1 0.2790 -0.0176 0.0041 0.018 Uiso calc R 1
C C4_1 0.39568(15) 0.04472(13) 0.00931(7) 0.0145(5) Uani d . 1
H H4A_1 0.4140 0.0196 0.0372 0.017 Uiso calc R 1
H H4B_1 0.4241 0.0145 -0.0148 0.017 Uiso calc R 1
C C5_1 0.50952(14) 0.14529(13) 0.01824(7) 0.0144(5) Uani d . 1
H H5A_1 0.5474 0.1262 -0.0058 0.017 Uiso calc R 1
H H5B_1 0.5265 0.1159 0.0452 0.017 Uiso calc R 1
C C6_1 0.51933(15) 0.23604(14) 0.02440(7) 0.0147(5) Uani d . 1
H H6A_1 0.5814 0.2500 0.0292 0.018 Uiso calc R 1
H H6B_1 0.4989 0.2654 -0.0019 0.018 Uiso calc R 1
C C7_1 0.45482(16) 0.34689(13) 0.06255(8) 0.0187(5) Uani d . 1
H H7A_1 0.4221 0.3645 0.0364 0.022 Uiso calc R 1
H H7B_1 0.5114 0.3760 0.0629 0.022 Uiso calc R 1
C C8_1 0.40388(15) 0.36749(14) 0.10302(8) 0.0187(5) Uani d . 1
H H8A_1 0.4391 0.3532 0.1290 0.022 Uiso calc R 1
H H8B_1 0.3926 0.4274 0.1038 0.022 Uiso calc R 1
C C9_1 0.25254(15) 0.36402(14) 0.08258(7) 0.0190(5) Uani d . 1
H H9A_1 0.2690 0.3752 0.0520 0.023 Uiso calc R 1
H H9B_1 0.2383 0.4169 0.0969 0.023 Uiso calc R 1
C C10_1 0.17564(15) 0.30740(15) 0.08417(7) 0.0199(6) Uani d . 1
H H10A_1 0.1674 0.2868 0.1142 0.024 Uiso calc R 1
H H10B_1 0.1223 0.3374 0.0755 0.024 Uiso calc R 1
O O1_1 0.19023(10) 0.23990(10) 0.05517(5) 0.0193(4) Uani d . 1
O O2_1 0.26007(9) 0.08184(9) 0.04116(5) 0.0160(4) Uani d . 1
O O4_1 0.46875(10) 0.26024(9) 0.06134(5) 0.0141(3) Uani d . 1
O O3_1 0.42025(9) 0.12940(9) 0.00819(5) 0.0134(3) Uani d . 1
O O5_1 0.32250(10) 0.32442(9) 0.10487(5) 0.0160(4) Uani d . 1
Ni Ni1_1 0.387899(18) 0.120446(17) 0.168692(8) 0.01125(8) Uani d . 1
O O6_1 0.39832(10) 0.11150(10) 0.23501(5) 0.0134(3) Uani d D 1
H H6C_1 0.3598(12) 0.0916(13) 0.2494(7) 0.020 Uiso d D 1
H H6D_1 0.4228(13) 0.1474(12) 0.2486(7) 0.020 Uiso d D 1
O O7_1 0.38128(10) 0.13049(10) 0.10288(5) 0.0143(4) Uani d D 1
H H7C_1 0.3369(12) 0.1189(14) 0.0897(7) 0.021 Uiso d D 1
H H7D_1 0.4020(14) 0.1724(11) 0.0918(7) 0.021 Uiso d D 1
O O9_1 0.46923(11) 0.02073(9) 0.16578(5) 0.0157(4) Uani d D 1
H H9C_1 0.4894(14) 0.0105(14) 0.1421(6) 0.024 Uiso d D 1
H H9D_1 0.4347(13) -0.0179(12) 0.1713(7) 0.024 Uiso d D 1
O O11_1 0.30554(10) 0.21920(9) 0.17369(5) 0.0137(3) Uani d D 1
H H11C_1 0.3071(15) 0.2517(13) 0.1529(5) 0.021 Uiso d D 1
H H11D_1 0.3203(15) 0.2485(13) 0.1951(5) 0.021 Uiso d D 1
N N1_1 0.55316(12) 0.21331(12) 0.14650(6) 0.0148(4) Uani d . 1
O O10_1 0.48648(9) 0.20875(9) 0.17088(5) 0.0139(3) Uani d . 1
O O12_1 0.57758(10) 0.15271(9) 0.12493(5) 0.0157(4) Uani d . 1
O O13_1 0.59262(10) 0.28071(9) 0.14543(5) 0.0181(4) Uani d . 1
N N2_1 0.26347(13) -0.02339(11) 0.18283(6) 0.0167(4) Uani d . 1
O O8_1 0.27490(10) 0.05012(9) 0.16881(5) 0.0164(4) Uani d . 1
O O14_1 0.32834(11) -0.06858(10) 0.18961(6) 0.0265(4) Uani d . 1
O O15_1 0.18864(10) -0.04778(10) 0.18921(5) 0.0232(4) Uani d . 1
C C1_2 0.16985(15) 0.13064(14) 0.26939(7) 0.0168(5) Uani d . 1
H H1A_2 0.1866 0.1203 0.2388 0.020 Uiso calc R 1
H H1B_2 0.1069 0.1436 0.2703 0.020 Uiso calc R 1
C C2_2 0.18859(14) 0.05635(14) 0.29668(7) 0.0168(5) Uani d . 1
H H2A_2 0.1765 0.0685 0.3277 0.020 Uiso calc R 1
H H2B_2 0.1507 0.0102 0.2875 0.020 Uiso calc R 1
C C3_2 0.31373(15) -0.01046(14) 0.32739(7) 0.0164(5) Uani d . 1
H H3A_2 0.2948 -0.0685 0.3260 0.020 Uiso calc R 1
H H3B_2 0.2925 0.0134 0.3551 0.020 Uiso calc R 1
C C4_2 0.41098(15) -0.00585(13) 0.32567(7) 0.0178(5) Uani d . 1
H H4A_2 0.4368 -0.0415 0.3484 0.021 Uiso calc R 1
H H4B_2 0.4322 -0.0246 0.2969 0.021 Uiso calc R 1
C C5_2 0.52594(14) 0.09339(14) 0.32642(7) 0.0162(5) Uani d . 1
H H5A_2 0.5452 0.0705 0.2981 0.019 Uiso calc R 1
H H5B_2 0.5605 0.0673 0.3499 0.019 Uiso calc R 1
C C6_2 0.53881(15) 0.18459(14) 0.32709(7) 0.0150(5) Uani d . 1
H H6A_2 0.5140 0.2079 0.3542 0.018 Uiso calc R 1
H H6B_2 0.6018 0.1976 0.3263 0.018 Uiso calc R 1
C C7_2 0.48296(15) 0.30636(14) 0.29414(7) 0.0171(5) Uani d . 1
H H7A_2 0.5395 0.3350 0.2971 0.021 Uiso calc R 1
H H7B_2 0.4474 0.3183 0.3203 0.021 Uiso calc R 1
C C8_2 0.43624(14) 0.33491(13) 0.25355(7) 0.0166(5) Uani d . 1
H H8A_2 0.4258 0.3948 0.2555 0.020 Uiso calc R 1
H H8B_2 0.4737 0.3247 0.2279 0.020 Uiso calc R 1
C C9_2 0.28370(14) 0.32793(14) 0.27203(7) 0.0160(5) Uani d . 1
H H9A_2 0.2716 0.3845 0.2619 0.019 Uiso calc R 1
H H9B_2 0.2986 0.3301 0.3034 0.019 Uiso calc R 1
C C10_2 0.20495(14) 0.27471(13) 0.26520(7) 0.0162(5) Uani d . 1
H H10A_2 0.1526 0.3019 0.2773 0.019 Uiso calc R 1
H H10B_2 0.1954 0.2655 0.2337 0.019 Uiso calc R 1
O O1_2 0.21936(10) 0.19793(9) 0.28671(5) 0.0170(4) Uani d . 1
O O2_2 0.27822(10) 0.03428(9) 0.29129(5) 0.0148(3) Uani d . 1
O O3_2 0.43523(9) 0.07774(9) 0.33284(5) 0.0143(3) Uani d . 1
O O4_2 0.49642(10) 0.21979(9) 0.28999(5) 0.0147(4) Uani d . 1
O O5_2 0.35481(10) 0.29357(9) 0.24779(5) 0.0152(3) Uani d . 1
Ni Ni2_2 0.310559(18) 0.224144(17) 0.424075(9) 0.01100(8) Uani d . 1
O O6_2 0.31286(10) 0.24637(10) 0.48896(5) 0.0142(3) Uani d D 1
H H6C_2 0.2689(11) 0.2481(14) 0.5040(7) 0.021 Uiso d D 1
H H6D_2 0.3441(13) 0.2865(12) 0.4962(7) 0.021 Uiso d D 1
O O7_2 0.31825(11) 0.19572(10) 0.35948(5) 0.0165(4) Uani d D 1
H H7C_2 0.2802(12) 0.1986(14) 0.3402(7) 0.025 Uiso d D 1
H H7D_2 0.3539(13) 0.1613(13) 0.3528(7) 0.025 Uiso d D 1
O O8_2 0.21410(10) 0.13883(10) 0.43534(5) 0.0157(4) Uani d D 1
H H8C_2 0.2414(14) 0.0947(11) 0.4327(7) 0.024 Uiso d D 1
H H8D_2 0.1763(13) 0.1397(14) 0.4160(7) 0.024 Uiso d D 1
O O11_2 0.21665(11) 0.31105(10) 0.41521(5) 0.0162(4) Uani d D 1
H H11C_2 0.1788(13) 0.3011(13) 0.3963(7) 0.024 Uiso d D 1
H H11D_2 0.2432(14) 0.3516(12) 0.4071(7) 0.024 Uiso d D 1
N N1_2 0.41446(13) 0.38312(12) 0.40661(6) 0.0149(4) Uani d . 1
O O10_2 0.41505(10) 0.30683(9) 0.41585(5) 0.0140(3) Uani d . 1
O O12_2 0.48439(10) 0.42195(9) 0.40797(5) 0.0181(4) Uani d . 1
O O13_2 0.34503(11) 0.41863(10) 0.39621(6) 0.0262(4) Uani d . 1
N N2_2 0.41339(13) 0.06660(12) 0.43212(6) 0.0166(4) Uani d . 1
O O9_2 0.41386(9) 0.14503(9) 0.43280(5) 0.0140(3) Uani d . 1
O O14_2 0.48365(10) 0.02978(10) 0.43117(6) 0.0246(4) Uani d . 1
O O15_2 0.34260(10) 0.02762(9) 0.43221(5) 0.0193(4) Uani d . 1

loop_
_atom_site_aniso_label
_atom_site_aniso_U_11
_atom_site_aniso_U_22
_atom_site_aniso_U_33
_atom_site_aniso_U_12
_atom_site_aniso_U_13
_atom_site_aniso_U_23
C1_1 0.0139(13) 0.0239(14) 0.0206(13) -0.0033(11) 0.0032(10) 0.0028(11)
C2_1 0.0130(13) 0.0264(15) 0.0214(13) -0.0017(11) 0.0012(10) 0.0009(11)
C3_1 0.0188(13) 0.0140(12) 0.0126(11) -0.0025(10) -0.0022(10) -0.0008(9)
C4_1 0.0205(13) 0.0104(12) 0.0126(11) 0.0006(10) -0.0007(10) -0.0004(9)
C5_1 0.0131(13) 0.0174(13) 0.0127(12) 0.0024(10) 0.0007(10) -0.0004(9)
C6_1 0.0129(12) 0.0178(13) 0.0134(12) -0.0020(10) 0.0021(10) 0.0009(10)
C7_1 0.0214(14) 0.0117(13) 0.0230(13) -0.0025(10) 0.0021(11) 0.0005(10)
C8_1 0.0216(14) 0.0125(13) 0.0220(13) -0.0025(10) 0.0004(11) -0.0030(10)
C9_1 0.0257(14) 0.0181(13) 0.0132(12) 0.0074(11) -0.0026(11) 0.0005(10)
C10_1 0.0193(14) 0.0242(14) 0.0162(12) 0.0086(11) 0.0012(10) -0.0026(10)
O1_1 0.0201(9) 0.0222(9) 0.0156(8) -0.0033(7) 0.0056(7) -0.0024(7)
O2_1 0.0108(8) 0.0246(9) 0.0125(8) 0.0001(7) 0.0006(7) -0.0030(7)
O4_1 0.0185(9) 0.0109(8) 0.0129(8) 0.0010(7) 0.0031(7) -0.0013(6)
O3_1 0.0102(8) 0.0136(8) 0.0163(8) -0.0002(7) -0.0012(7) 0.0021(6)
O5_1 0.0170(9) 0.0138(9) 0.0172(8) -0.0001(7) -0.0023(7) 0.0022(7)
Ni1_1 0.01291(16) 0.01245(15) 0.00839(14) 0.00064(12) 0.00054(12) 0.00014(12)
O6_1 0.0168(9) 0.0153(9) 0.0081(8) -0.0040(7) 0.0011(7) 0.0000(6)
O7_1 0.0178(9) 0.0168(9) 0.0084(8) -0.0053(7) -0.0013(7) 0.0014(7)
O9_1 0.0182(9) 0.0152(9) 0.0138(9) 0.0021(7) 0.0050(7) -0.0002(7)
O11_1 0.0170(9) 0.0139(9) 0.0103(8) 0.0019(7) -0.0005(7) 0.0003(6)
N1_1 0.0119(10) 0.0220(12) 0.0103(10) 0.0002(9) -0.0027(8) 0.0019(8)
O10_1 0.0107(8) 0.0178(9) 0.0133(8) -0.0034(7) 0.0062(7) -0.0007(7)
O12_1 0.0161(9) 0.0177(9) 0.0134(8) 0.0036(7) 0.0030(7) -0.0018(7)
O13_1 0.0177(9) 0.0172(9) 0.0194(9) -0.0076(7) 0.0012(7) -0.0004(7)
N2_1 0.0217(12) 0.0159(11) 0.0126(10) -0.0006(9) 0.0015(9) 0.0012(8)
O8_1 0.0176(9) 0.0121(8) 0.0196(9) -0.0027(7) -0.0020(7) 0.0041(7)
O14_1 0.0206(10) 0.0170(9) 0.0420(11) 0.0051(8) 0.0040(8) 0.0093(8)
O15_1 0.0161(9) 0.0251(10) 0.0284(10) -0.0069(8) -0.0001(8) 0.0062(8)
C1_2 0.0116(12) 0.0211(14) 0.0178(12) -0.0016(10) -0.0013(10) -0.0056(10)
C2_2 0.0118(12) 0.0176(13) 0.0210(13) -0.0023(10) 0.0030(10) -0.0059(10)
C3_2 0.0229(14) 0.0128(12) 0.0137(12) -0.0040(10) -0.0017(11) 0.0009(9)
C4_2 0.0243(14) 0.0122(12) 0.0169(12) 0.0007(10) -0.0036(11) -0.0013(10)
C5_2 0.0133(12) 0.0218(13) 0.0135(12) -0.0013(10) 0.0004(10) 0.0019(10)
C6_2 0.0113(12) 0.0221(13) 0.0116(11) -0.0013(10) -0.0016(10) 0.0024(10)
C7_2 0.0173(13) 0.0137(13) 0.0204(13) -0.0009(10) 0.0017(10) -0.0052(10)
C8_2 0.0196(13) 0.0128(12) 0.0173(12) -0.0014(10) 0.0033(10) -0.0017(10)
C9_2 0.0191(13) 0.0162(13) 0.0128(12) 0.0048(10) 0.0011(10) 0.0008(10)
C10_2 0.0182(13) 0.0171(13) 0.0133(12) 0.0071(10) 0.0003(10) 0.0014(10)
O1_2 0.0225(9) 0.0140(9) 0.0144(8) -0.0016(7) -0.0073(7) 0.0012(7)
O2_2 0.0137(8) 0.0179(9) 0.0128(8) 0.0022(7) 0.0004(7) 0.0015(7)
O3_2 0.0132(8) 0.0131(8) 0.0167(8) -0.0028(7) 0.0003(7) -0.0021(7)
O4_2 0.0176(9) 0.0150(9) 0.0115(8) 0.0000(7) -0.0035(7) -0.0007(6)
O5_2 0.0154(9) 0.0158(8) 0.0143(8) 0.0024(7) 0.0000(7) -0.0027(7)
Ni2_2 0.01126(15) 0.01253(16) 0.00920(14) -0.00050(12) -0.00029(12) -0.00065(11)
O6_2 0.0128(9) 0.0185(9) 0.0112(8) -0.0048(7) 0.0015(7) -0.0031(7)
O7_2 0.0169(10) 0.0220(10) 0.0106(8) 0.0055(7) -0.0033(7) -0.0050(7)
O8_2 0.0129(9) 0.0163(9) 0.0178(9) -0.0001(7) -0.0026(7) -0.0011(7)
O11_2 0.0157(9) 0.0149(9) 0.0180(9) -0.0005(7) -0.0048(7) 0.0003(7)
N1_2 0.0186(11) 0.0166(11) 0.0096(10) -0.0023(9) -0.0010(8) 0.0003(8)
O10_2 0.0155(9) 0.0105(8) 0.0160(8) -0.0026(7) 0.0009(7) -0.0001(6)
O12_2 0.0146(9) 0.0182(9) 0.0216(9) -0.0080(7) 0.0000(7) 0.0030(7)
O13_2 0.0164(9) 0.0213(10) 0.0409(11) 0.0005(8) -0.0068(8) 0.0117(8)
N2_2 0.0196(12) 0.0139(11) 0.0163(11) 0.0020(9) -0.0024(9) 0.0014(8)
O9_2 0.0134(8) 0.0109(8) 0.0177(8) 0.0032(7) -0.0011(7) -0.0010(6)
O14_2 0.0155(9) 0.0154(9) 0.0427(11) 0.0066(8) -0.0024(8) 0.0030(8)
O15_2 0.0155(9) 0.0148(9) 0.0278(10) -0.0041(7) 0.0013(7) 0.0038(7)

loop_
_atom_type_symbol
_atom_type_description
_atom_type_scat_dispersion_real
_atom_type_scat_dispersion_imag
_atom_type_scat_source
C C 0.0033 0.0016 'International Tables Vol C Tables 4.2.6.8 and 6.1.1.4'
H H 0.0000 0.0000 'International Tables Vol C Tables 4.2.6.8 and 6.1.1.4'
N N 0.0061 0.0033 'International Tables Vol C Tables 4.2.6.8 and 6.1.1.4'
O O 0.0106 0.0060 'International Tables Vol C Tables 4.2.6.8 and 6.1.1.4'
Ni Ni 0.3393 1.1124 'International Tables Vol C Tables 4.2.6.8 and 6.1.1.4'

loop_
_geom_angle_atom_site_label_1
_geom_angle_atom_site_label_2
_geom_angle_atom_site_label_3
_geom_angle
O1_1 C1_1 C2_1 108.12(18)
O1_1 C1_1 H1A_1 110.1
C2_1 C1_1 H1A_1 110.1
O1_1 C1_1 H1B_1 110.1
C2_1 C1_1 H1B_1 110.1
H1A_1 C1_1 H1B_1 108.4
O2_1 C2_1 C1_1 108.06(18)
O2_1 C2_1 H2A_1 110.1
C1_1 C2_1 H2A_1 110.1
O2_1 C2_1 H2B_1 110.1
C1_1 C2_1 H2B_1 110.1
H2A_1 C2_1 H2B_1 108.4
O2_1 C3_1 C4_1 108.18(17)
O2_1 C3_1 H3A_1 110.1
C4_1 C3_1 H3A_1 110.1
O2_1 C3_1 H3B_1 110.1
C4_1 C3_1 H3B_1 110.1
H3A_1 C3_1 H3B_1 108.4
O3_1 C4_1 C3_1 107.76(18)
O3_1 C4_1 H4A_1 110.2
C3_1 C4_1 H4A_1 110.2
O3_1 C4_1 H4B_1 110.2
C3_1 C4_1 H4B_1 110.2
H4A_1 C4_1 H4B_1 108.5
O3_1 C5_1 C6_1 107.62(18)
O3_1 C5_1 H5A_1 110.2
C6_1 C5_1 H5A_1 110.2
O3_1 C5_1 H5B_1 110.2
C6_1 C5_1 H5B_1 110.2
H5A_1 C5_1 H5B_1 108.5
O4_1 C6_1 C5_1 108.51(17)
O4_1 C6_1 H6A_1 110.0
C5_1 C6_1 H6A_1 110.0
O4_1 C6_1 H6B_1 110.0
C5_1 C6_1 H6B_1 110.0
H6A_1 C6_1 H6B_1 108.4
O4_1 C7_1 C8_1 108.62(18)
O4_1 C7_1 H7A_1 110.0
C8_1 C7_1 H7A_1 110.0
O4_1 C7_1 H7B_1 110.0
C8_1 C7_1 H7B_1 110.0
H7A_1 C7_1 H7B_1 108.3
O5_1 C8_1 C7_1 112.11(18)
O5_1 C8_1 H8A_1 109.2
C7_1 C8_1 H8A_1 109.2
O5_1 C8_1 H8B_1 109.2
C7_1 C8_1 H8B_1 109.2
H8A_1 C8_1 H8B_1 107.9
O5_1 C9_1 C10_1 107.42(18)
O5_1 C9_1 H9A_1 110.2
C10_1 C9_1 H9A_1 110.2
O5_1 C9_1 H9B_1 110.2
C10_1 C9_1 H9B_1 110.2
H9A_1 C9_1 H9B_1 108.5
O1_1 C10_1 C9_1 109.17(18)
O1_1 C10_1 H10A_1 109.8
C9_1 C10_1 H10A_1 109.8
O1_1 C10_1 H10B_1 109.8
C9_1 C10_1 H10B_1 109.8
H10A_1 C10_1 H10B_1 108.3
C1_1 O1_1 C10_1 114.19(17)
C3_1 O2_1 C2_1 113.35(16)
C7_1 O4_1 C6_1 111.98(16)
C5_1 O3_1 C4_1 115.00(16)
C9_1 O5_1 C8_1 114.57(17)
O7_1 Ni1_1 O6_1 178.31(7)
O7_1 Ni1_1 O9_1 92.91(6)
O6_1 Ni1_1 O9_1 86.54(6)
O7_1 Ni1_1 O11_1 88.89(6)
O6_1 Ni1_1 O11_1 91.68(6)
O9_1 Ni1_1 O11_1 178.10(6)
O7_1 Ni1_1 O8_1 90.25(6)
O6_1 Ni1_1 O8_1 91.39(6)
O9_1 Ni1_1 O8_1 94.14(6)
O11_1 Ni1_1 O8_1 85.24(6)
O7_1 Ni1_1 O10_1 90.74(6)
O6_1 Ni1_1 O10_1 87.72(6)
O9_1 Ni1_1 O10_1 96.03(6)
O11_1 Ni1_1 O10_1 84.54(6)
O8_1 Ni1_1 O10_1 169.72(6)
Ni1_1 O6_1 H6C_1 121.0(16)
Ni1_1 O6_1 H6D_1 119.8(16)
H6C_1 O6_1 H6D_1 110(2)
Ni1_1 O7_1 H7C_1 121.2(16)
Ni1_1 O7_1 H7D_1 117.2(16)
H7C_1 O7_1 H7D_1 108.0(19)
Ni1_1 O9_1 H9C_1 115.8(17)
Ni1_1 O9_1 H9D_1 101.5(16)
H9C_1 O9_1 H9D_1 105.7(19)
Ni1_1 O11_1 H11C_1 115.1(16)
Ni1_1 O11_1 H11D_1 109.6(16)
H11C_1 O11_1 H11D_1 103.5(18)
O12_1 N1_1 O13_1 122.23(18)
O12_1 N1_1 O10_1 120.63(18)
O13_1 N1_1 O10_1 117.14(18)
N1_1 O10_1 Ni1_1 127.24(13)
O15_1 N2_1 O14_1 121.65(19)
O15_1 N2_1 O8_1 118.79(19)
O14_1 N2_1 O8_1 119.56(19)
N2_1 O8_1 Ni1_1 128.91(14)
O1_2 C1_2 C2_2 107.86(18)
O1_2 C1_2 H1A_2 110.1
C2_2 C1_2 H1A_2 110.1
O1_2 C1_2 H1B_2 110.1
C2_2 C1_2 H1B_2 110.1
H1A_2 C1_2 H1B_2 108.4
O2_2 C2_2 C1_2 108.79(18)
O2_2 C2_2 H2A_2 109.9
C1_2 C2_2 H2A_2 109.9
O2_2 C2_2 H2B_2 109.9
C1_2 C2_2 H2B_2 109.9
H2A_2 C2_2 H2B_2 108.3
O2_2 C3_2 C4_2 109.06(18)
O2_2 C3_2 H3A_2 109.9
C4_2 C3_2 H3A_2 109.9
O2_2 C3_2 H3B_2 109.9
C4_2 C3_2 H3B_2 109.9
H3A_2 C3_2 H3B_2 108.3
O3_2 C4_2 C3_2 107.62(18)
O3_2 C4_2 H4A_2 110.2
C3_2 C4_2 H4A_2 110.2
O3_2 C4_2 H4B_2 110.2
C3_2 C4_2 H4B_2 110.2
H4A_2 C4_2 H4B_2 108.5
O3_2 C5_2 C6_2 107.65(18)
O3_2 C5_2 H5A_2 110.2
C6_2 C5_2 H5A_2 110.2
O3_2 C5_2 H5B_2 110.2
C6_2 C5_2 H5B_2 110.2
H5A_2 C5_2 H5B_2 108.5
O4_2 C6_2 C5_2 109.01(17)
O4_2 C6_2 H6A_2 109.9
C5_2 C6_2 H6A_2 109.9
O4_2 C6_2 H6B_2 109.9
C5_2 C6_2 H6B_2 109.9
H6A_2 C6_2 H6B_2 108.3
O4_2 C7_2 C8_2 107.33(17)
O4_2 C7_2 H7A_2 110.2
C8_2 C7_2 H7A_2 110.2
O4_2 C7_2 H7B_2 110.2
C8_2 C7_2 H7B_2 110.2
H7A_2 C7_2 H7B_2 108.5
O5_2 C8_2 C7_2 111.84(18)
O5_2 C8_2 H8A_2 109.2
C7_2 C8_2 H8A_2 109.2
O5_2 C8_2 H8B_2 109.2
C7_2 C8_2 H8B_2 109.2
H8A_2 C8_2 H8B_2 107.9
O5_2 C9_2 C10_2 108.36(17)
O5_2 C9_2 H9A_2 110.0
C10_2 C9_2 H9A_2 110.0
O5_2 C9_2 H9B_2 110.0
C10_2 C9_2 H9B_2 110.0
H9A_2 C9_2 H9B_2 108.4
O1_2 C10_2 C9_2 108.35(17)
O1_2 C10_2 H10A_2 110.0
C9_2 C10_2 H10A_2 110.0
O1_2 C10_2 H10B_2 110.0
C9_2 C10_2 H10B_2 110.0
H10A_2 C10_2 H10B_2 108.4
C10_2 O1_2 C1_2 114.42(16)
C2_2 O2_2 C3_2 113.79(16)
C4_2 O3_2 C5_2 113.74(17)
C7_2 O4_2 C6_2 112.89(16)
C8_2 O5_2 C9_2 114.65(16)
O6_2 Ni2_2 O11_2 91.14(6)
O6_2 Ni2_2 O7_2 174.84(7)
O11_2 Ni2_2 O7_2 93.92(6)
O6_2 Ni2_2 O8_2 88.14(6)
O11_2 Ni2_2 O8_2 88.96(7)
O7_2 Ni2_2 O8_2 92.99(6)
O6_2 Ni2_2 O9_2 88.29(6)
O11_2 Ni2_2 O9_2 174.67(6)
O7_2 Ni2_2 O9_2 86.58(6)
O8_2 Ni2_2 O9_2 96.32(6)
O6_2 Ni2_2 O10_2 89.46(6)
O11_2 Ni2_2 O10_2 94.54(6)
O7_2 Ni2_2 O10_2 89.09(6)
O8_2 Ni2_2 O10_2 175.80(6)
O9_2 Ni2_2 O10_2 80.16(6)
Ni2_2 O6_2 H6C_2 123.1(16)
Ni2_2 O6_2 H6D_2 114.2(16)
H6C_2 O6_2 H6D_2 107.2(19)
Ni2_2 O7_2 H7C_2 129.7(16)
Ni2_2 O7_2 H7D_2 116.3(16)
H7C_2 O7_2 H7D_2 109.4(19)
Ni2_2 O8_2 H8C_2 101.7(17)
Ni2_2 O8_2 H8D_2 111.7(17)
H8C_2 O8_2 H8D_2 107.1(19)
Ni2_2 O11_2 H11C_2 116.7(16)
Ni2_2 O11_2 H11D_2 104.5(18)
H11C_2 O11_2 H11D_2 106.9(19)
O12_2 N1_2 O13_2 120.47(18)
O12_2 N1_2 O10_2 118.72(18)
O13_2 N1_2 O10_2 120.81(18)
N1_2 O10_2 Ni2_2 130.04(14)
O14_2 N2_2 O15_2 120.66(18)
O14_2 N2_2 O9_2 118.75(19)
O15_2 N2_2 O9_2 120.60(18)
N2_2 O9_2 Ni2_2 128.20(13)

loop_
_geom_bond_atom_site_label_1
_geom_bond_atom_site_label_2
_geom_bond_distance
C1_1 O1_1 1.431(3)
C1_1 C2_1 1.496(3)
C1_1 H1A_1 0.9900
C1_1 H1B_1 0.9900
C2_1 O2_1 1.432(3)
C2_1 H2A_1 0.9900
C2_1 H2B_1 0.9900
C3_1 O2_1 1.432(2)
C3_1 C4_1 1.504(3)
C3_1 H3A_1 0.9900
C3_1 H3B_1 0.9900
C4_1 O3_1 1.429(2)
C4_1 H4A_1 0.9900
C4_1 H4B_1 0.9900
C5_1 O3_1 1.428(3)
C5_1 C6_1 1.497(3)
C5_1 H5A_1 0.9900
C5_1 H5B_1 0.9900
C6_1 O4_1 1.430(2)
C6_1 H6A_1 0.9900
C6_1 H6B_1 0.9900
C7_1 O4_1 1.427(3)
C7_1 C8_1 1.506(3)
C7_1 H7A_1 0.9900
C7_1 H7B_1 0.9900
C8_1 O5_1 1.434(3)
C8_1 H8A_1 0.9900
C8_1 H8B_1 0.9900
C9_1 O5_1 1.428(3)
C9_1 C10_1 1.498(3)
C9_1 H9A_1 0.9900
C9_1 H9B_1 0.9900
C10_1 O1_1 1.432(3)
C10_1 H10A_1 0.9900
C10_1 H10B_1 0.9900
Ni1_1 O7_1 2.0307(15)
Ni1_1 O6_1 2.0486(14)
Ni1_1 O9_1 2.0498(16)
Ni1_1 O11_1 2.0509(15)
Ni1_1 O8_1 2.0784(15)
Ni1_1 O10_1 2.0883(15)
O6_1 H6C_1 0.806(15)
O6_1 H6D_1 0.810(15)
O7_1 H7C_1 0.814(15)
O7_1 H7D_1 0.826(15)
O9_1 H9C_1 0.809(15)
O9_1 H9D_1 0.840(15)
O11_1 H11C_1 0.830(15)
O11_1 H11D_1 0.844(15)
N1_1 O12_1 1.246(2)
N1_1 O13_1 1.254(2)
N1_1 O10_1 1.270(2)
N2_1 O15_1 1.231(2)
N2_1 O14_1 1.255(2)
N2_1 O8_1 1.284(2)
C1_2 O1_2 1.435(3)
C1_2 C2_2 1.499(3)
C1_2 H1A_2 0.9900
C1_2 H1B_2 0.9900
C2_2 O2_2 1.432(3)
C2_2 H2A_2 0.9900
C2_2 H2B_2 0.9900
C3_2 O2_2 1.434(2)
C3_2 C4_2 1.496(3)
C3_2 H3A_2 0.9900
C3_2 H3B_2 0.9900
C4_2 O3_2 1.428(2)
C4_2 H4A_2 0.9900
C4_2 H4B_2 0.9900
C5_2 O3_2 1.429(3)
C5_2 C6_2 1.498(3)
C5_2 H5A_2 0.9900
C5_2 H5B_2 0.9900
C6_2 O4_2 1.432(2)
C6_2 H6A_2 0.9900
C6_2 H6B_2 0.9900
C7_2 O4_2 1.430(3)
C7_2 C8_2 1.512(3)
C7_2 H7A_2 0.9900
C7_2 H7B_2 0.9900
C8_2 O5_2 1.431(3)
C8_2 H8A_2 0.9900
C8_2 H8B_2 0.9900
C9_2 O5_2 1.435(2)
C9_2 C10_2 1.502(3)
C9_2 H9A_2 0.9900
C9_2 H9B_2 0.9900
C10_2 O1_2 1.431(3)
C10_2 H10A_2 0.9900
C10_2 H10B_2 0.9900
Ni2_2 O6_2 2.0257(15)
Ni2_2 O11_2 2.0381(16)
Ni2_2 O7_2 2.0408(15)
Ni2_2 O8_2 2.0594(16)
Ni2_2 O9_2 2.0604(15)
Ni2_2 O10_2 2.1092(15)
O6_2 H6C_2 0.817(15)
O6_2 H6D_2 0.840(15)
O7_2 H7C_2 0.834(15)
O7_2 H7D_2 0.810(15)
O8_2 H8C_2 0.836(15)
O8_2 H8D_2 0.831(15)
O11_2 H11C_2 0.838(15)
O11_2 H11D_2 0.815(15)
N1_2 O12_2 1.247(2)
N1_2 O13_2 1.254(2)
N1_2 O10_2 1.274(2)
N2_2 O14_2 1.234(2)
N2_2 O15_2 1.258(2)
N2_2 O9_2 1.277(2)

loop_
_geom_hbond_atom_site_label_D
_geom_hbond_atom_site_label_H
_geom_hbond_atom_site_label_A
_geom_hbond_site_symmetry_A
_geom_hbond_distance_DH
_geom_hbond_distance_HA
_geom_hbond_distance_DA
_geom_hbond_angle_DHA
O6_1 H6C_1 O2_2 . 0.806(15) 2.024(15) 2.823(2) 171(2)
O6_1 H6D_1 O4_2 . 0.810(15) 2.069(16) 2.868(2) 169(2)
O7_1 H7C_1 O2_1 . 0.814(15) 1.995(17) 2.772(2) 159(2)
O7_1 H7D_1 O4_1 . 0.826(15) 1.993(15) 2.809(2) 170(2)
O9_1 H9C_1 O12_2 4_645 0.809(15) 2.145(19) 2.868(2) 149(2)
O9_1 H9D_1 O14_1 . 0.840(15) 1.914(16) 2.707(2) 157(2)
O11_1 H11C_1 O5_1 . 0.830(15) 1.906(15) 2.733(2) 174(2)
O11_1 H11D_1 O5_2 . 0.844(15) 1.853(15) 2.687(2) 169(2)
O6_2 H6C_2 O1_1 8_566 0.817(15) 1.993(17) 2.780(2) 161(2)
O6_2 H6D_2 O3_1 8_566 0.840(15) 1.838(15) 2.675(2) 174(2)
O7_2 H7C_2 O1_2 . 0.834(15) 1.889(17) 2.702(2) 165(2)
O7_2 H7D_2 O3_2 . 0.810(15) 1.945(16) 2.754(2) 176(2)
O8_2 H8C_2 O15_2 . 0.836(15) 1.899(16) 2.679(2) 155(2)
O8_2 H8D_2 O12_1 6_556 0.831(15) 1.980(15) 2.805(2) 172(2)
O11_2 H11C_2 O13_1 6_556 0.838(15) 1.871(15) 2.709(2) 179(3)
O11_2 H11D_2 O13_2 . 0.815(15) 1.936(16) 2.700(2) 156(2)

loop_
_geom_torsion_atom_site_label_1
_geom_torsion_atom_site_label_2
_geom_torsion_atom_site_label_3
_geom_torsion_atom_site_label_4
_geom_torsion
O1_1 C1_1 C2_1 O2_1 67.2(2)
O2_1 C3_1 C4_1 O3_1 -62.2(2)
O3_1 C5_1 C6_1 O4_1 64.0(2)
O4_1 C7_1 C8_1 O5_1 -57.5(2)
O5_1 C9_1 C10_1 O1_1 -73.0(2)
C2_1 C1_1 O1_1 C10_1 -177.60(18)
C9_1 C10_1 O1_1 C1_1 153.14(18)
C4_1 C3_1 O2_1 C2_1 164.74(18)
C1_1 C2_1 O2_1 C3_1 -161.34(18)
C8_1 C7_1 O4_1 C6_1 -178.13(18)
C5_1 C6_1 O4_1 C7_1 -163.88(18)
C6_1 C5_1 O3_1 C4_1 -168.75(17)
C3_1 C4_1 O3_1 C5_1 171.62(16)
C10_1 C9_1 O5_1 C8_1 174.72(17)
C7_1 C8_1 O5_1 C9_1 -85.8(2)
O12_1 N1_1 O10_1 Ni1_1 -17.8(3)
O13_1 N1_1 O10_1 Ni1_1 162.49(13)
O7_1 Ni1_1 O10_1 N1_1 -45.39(16)
O6_1 Ni1_1 O10_1 N1_1 133.88(16)
O9_1 Ni1_1 O10_1 N1_1 47.61(16)
O11_1 Ni1_1 O10_1 N1_1 -134.21(16)
O8_1 Ni1_1 O10_1 N1_1 -140.9(3)
O15_1 N2_1 O8_1 Ni1_1 163.60(14)
O14_1 N2_1 O8_1 Ni1_1 -16.5(3)
O7_1 Ni1_1 O8_1 N2_1 120.88(17)
O6_1 Ni1_1 O8_1 N2_1 -58.68(17)
O9_1 Ni1_1 O8_1 N2_1 27.94(17)
O11_1 Ni1_1 O8_1 N2_1 -150.26(17)
O10_1 Ni1_1 O8_1 N2_1 -143.6(3)
O1_2 C1_2 C2_2 O2_2 -65.5(2)
O2_2 C3_2 C4_2 O3_2 66.1(2)
O3_2 C5_2 C6_2 O4_2 -66.4(2)
O4_2 C7_2 C8_2 O5_2 58.8(2)
O5_2 C9_2 C10_2 O1_2 69.4(2)
C9_2 C10_2 O1_2 C1_2 -155.74(17)
C2_2 C1_2 O1_2 C10_2 -177.10(17)
C1_2 C2_2 O2_2 C3_2 154.95(18)
C4_2 C3_2 O2_2 C2_2 -161.26(18)
C3_2 C4_2 O3_2 C5_2 -172.22(17)
C6_2 C5_2 O3_2 C4_2 170.00(17)
C8_2 C7_2 O4_2 C6_2 -178.73(17)
C5_2 C6_2 O4_2 C7_2 162.84(18)
C7_2 C8_2 O5_2 C9_2 83.0(2)
C10_2 C9_2 O5_2 C8_2 -175.97(17)
O12_2 N1_2 O10_2 Ni2_2 172.34(13)
O13_2 N1_2 O10_2 Ni2_2 -7.9(3)
O6_2 Ni2_2 O10_2 N1_2 -93.83(16)
O11_2 Ni2_2 O10_2 N1_2 -2.74(16)
O7_2 Ni2_2 O10_2 N1_2 91.13(16)
O9_2 Ni2_2 O10_2 N1_2 177.81(16)
O14_2 N2_2 O9_2 Ni2_2 168.68(14)
O15_2 N2_2 O9_2 Ni2_2 -11.0(3)
O6_2 Ni2_2 O9_2 N2_2 105.75(16)
O7_2 Ni2_2 O9_2 N2_2 -74.82(16)
O8_2 Ni2_2 O9_2 N2_2 17.81(16)
O10_2 Ni2_2 O9_2 N2_2 -164.50(16)
